data_2107640
loop_
_publ_author_name
'Langer, Dominik'
'Wicher, Barbara'
'Szczo\/lko, Wojciech'
'Gdaniec, Maria'
'Tykarska, Ewa'

_publ_section_title
;
 Self-assembly modes of glycyrrhetinic acid esters in view of the crystal
 packing of related triterpene molecules
;
_journal_issue 4
_journal_name_full 'Acta Crystallographica Section B'
_journal_page_first 584
_journal_page_last 592
_journal_paper_doi 10.1107/S2052520616008180
_journal_volume 72
_journal_year 2016
_chemical_formula_moiety 'C36 H57 N O5'
_chemical_formula_sum 'C36 H57 N O5'
_chemical_formula_weight 583.82
_chemical_name_common
;
4-etylmorpholine ester of glycyrrhetinic acid
;
_chemical_name_systematic
;
2-(morpholin-4-yl)ethyl-3/b-hydroxy-11-oxoolean-12-en-30-oate
;
_space_group_crystal_system orthorhombic
_space_group_IT_number 19
_space_group_name_Hall 'P 2ac 2ab'
_space_group_name_H-M_alt 'P 21 21 21'
_symmetry_space_group_name_Hall 'P 2ac 2ab'
_symmetry_space_group_name_H-M 'P 21 21 21'
_atom_sites_solution_hydrogens geom
_audit_creation_method SHELXL-2014/7
_cell_angle_alpha 90
_cell_angle_beta 90
_cell_angle_gamma 90
_cell_formula_units_Z 4
_cell_length_a 12.87000(10)
_cell_length_b 13.6972(2)
_cell_length_c 18.5682(3)
_cell_measurement_reflns_used 7311
_cell_measurement_temperature 130(2)
_cell_measurement_theta_max 76.31
_cell_measurement_theta_min 3.21
_cell_volume 3273.26(8)
_computing_cell_refinement 'CrysAlis Pro (Agilent Technologies, 2014)'
_computing_data_collection 'CrysAlis Pro (Agilent Technologies, 2014)'
_computing_data_reduction 'CrysAlis Pro (Agilent Technologies, 2014)'
_computing_molecular_graphics
;
Mercury (Macrae et al., 2008)
;
_computing_publication_material 'SHELXL-2014/7 (Sheldrick, 2014)'
_computing_structure_refinement 'SHELXL-2014/7 (Sheldrick, 2014)'
_computing_structure_solution 'SIR2004 (Burla et al., 2005)'
_diffrn_ambient_temperature 130(2)
_diffrn_detector_area_resol_mean 10.5357
_diffrn_measured_fraction_theta_full 0.998
_diffrn_measured_fraction_theta_max 0.998
_diffrn_measurement_device_type 'SuperNova, Single source at offset, Atlas'
_diffrn_measurement_method '\w scans'
_diffrn_radiation_type CuK\a
_diffrn_radiation_wavelength 1.54178
_diffrn_reflns_av_R_equivalents 0.0216
_diffrn_reflns_limit_h_max 12
_diffrn_reflns_limit_h_min -15
_diffrn_reflns_limit_k_max 16
_diffrn_reflns_limit_k_min -16
_diffrn_reflns_limit_l_max 20
_diffrn_reflns_limit_l_min -22
_diffrn_reflns_number 10943
_diffrn_reflns_theta_full 67.679
_diffrn_reflns_theta_max 68.233
_diffrn_reflns_theta_min 6.463
_exptl_absorpt_coefficient_mu 0.607
_exptl_absorpt_correction_T_max 1.000
_exptl_absorpt_correction_T_min 0.682
_exptl_absorpt_correction_type multi-scan
_exptl_absorpt_process_details
;
CrysAlisPro, Agilent Technologies, 2014
Empirical absorption correction using spherical harmonics,
 implemented in SCALE3 ABSPACK scaling algorithm.
;
_exptl_crystal_colour colorless
_exptl_crystal_density_diffrn 1.185
_exptl_crystal_description needle
_exptl_crystal_F_000 1280
_exptl_crystal_size_max 0.400
_exptl_crystal_size_mid 0.150
_exptl_crystal_size_min 0.050
_refine_diff_density_max 0.221
_refine_diff_density_min -0.139
_refine_ls_abs_structure_details
;
 Flack x determined using 2127 quotients [(I+)-(I-)]/[(I+)+(I-)]
 (Parsons, Flack and Wagner, Acta Cryst. B69 (2013) 249-259).
;
_refine_ls_abs_structure_Flack -0.17(10)
_refine_ls_extinction_method none
_refine_ls_goodness_of_fit_ref 1.042
_refine_ls_hydrogen_treatment constr
_refine_ls_matrix_type full
_refine_ls_number_parameters 387
_refine_ls_number_reflns 5691
_refine_ls_number_restraints 0
_refine_ls_restrained_S_all 1.042
_refine_ls_R_factor_all 0.0406
_refine_ls_R_factor_gt 0.0388
_refine_ls_shift/su_max 0.000
_refine_ls_shift/su_mean 0.000
_refine_ls_structure_factor_coef Fsqd
_refine_ls_weighting_details 'w=1/[\s^2^(Fo^2^)+(0.0635P)^2^+0.4460P] where P=(Fo^2^+2Fc^2^)/3'
_refine_ls_weighting_scheme calc
_refine_ls_wR_factor_gt 0.1075
_refine_ls_wR_factor_ref 0.1096
_reflns_number_gt 5438
_reflns_number_total 5691
_reflns_threshold_expression 'I > 2\s(I)'
_cod_data_source_file fx5001sup1.cif
_cod_data_source_block 6
_cod_database_code 2107640
_shelx_space_group_comment
;
The symmetry employed for this shelxl refinement is uniquely defined
by the following loop, which should always be used as a source of
symmetry information in preference to the above space-group names.
They are only intended as comments.
;
_shelx_estimated_absorpt_t_min 0.793
_shelx_estimated_absorpt_t_max 0.970

loop_
_space_group_symop_operation_xyz
'x, y, z'
'-x+1/2, -y, z+1/2'
'x+1/2, -y+1/2, -z'
'-x, y+1/2, -z+1/2'

loop_
_atom_site_type_symbol
_atom_site_label
_atom_site_fract_x
_atom_site_fract_y
_atom_site_fract_z
_atom_site_U_iso_or_equiv
_atom_site_adp_type
_atom_site_calc_flag
_atom_site_occupancy
O O1 0.7055(3) 0.8239(2) 0.59632(14) 0.0759(8) Uani d 1
O O3 0.65653(14) -0.16649(15) 0.82861(11) 0.0482(5) Uani d 1
H H3 0.5942 -0.1846 0.8296 0.072 Uiso calc 1
O O11 0.54649(13) 0.26264(14) 0.67741(11) 0.0443(5) Uani d 1
O O30 0.56396(13) 0.51804(13) 0.41113(11) 0.0436(4) Uani d 1
O O31 0.67502(17) 0.62859(14) 0.36686(11) 0.0479(5) Uani d 1
N N1 0.59212(19) 0.67066(18) 0.52715(13) 0.0454(5) Uani d 1
C C1 0.59145(16) 0.06262(18) 0.72404(14) 0.0323(5) Uani d 1
H H1A 0.5325 0.1087 0.7282 0.039 Uiso calc 1
H H1B 0.5885 0.0328 0.6755 0.039 Uiso calc 1
C C2 0.57917(18) -0.01746(19) 0.78058(14) 0.0360(5) Uani d 1
H H2A 0.5763 0.0125 0.8291 0.043 Uiso calc 1
H H2B 0.5130 -0.0526 0.7724 0.043 Uiso calc 1
C C3 0.66826(18) -0.08905(19) 0.77751(14) 0.0353(5) Uani d 1
H H3A 0.6683 -0.1190 0.7284 0.042 Uiso calc 1
C C4 0.77514(19) -0.0410(2) 0.78898(13) 0.0374(6) Uani d 1
C C5 0.78438(16) 0.04375(18) 0.73321(12) 0.0304(5) Uani d 1
H H5 0.7811 0.0109 0.6852 0.037 Uiso calc 1
C C6 0.89021(18) 0.0948(2) 0.73423(15) 0.0400(6) Uani d 1
H H6A 0.8936 0.1402 0.7757 0.048 Uiso calc 1
H H6B 0.9460 0.0456 0.7400 0.048 Uiso calc 1
C C7 0.90666(17) 0.15134(19) 0.66429(14) 0.0365(6) Uani d 1
H H7A 0.9098 0.1044 0.6238 0.044 Uiso calc 1
H H7B 0.9745 0.1853 0.6667 0.044 Uiso calc 1
C C8 0.82130(16) 0.22695(17) 0.64859(12) 0.0269(4) Uani d 1
C C9 0.71170(15) 0.18159(16) 0.66134(11) 0.0254(4) Uani d 1
H H9 0.7032 0.1335 0.6213 0.030 Uiso calc 1
C C10 0.69436(17) 0.11999(17) 0.73160(12) 0.0287(5) Uani d 1
C C11 0.63024(17) 0.25991(18) 0.64599(14) 0.0319(5) Uani d 1
C C12 0.65425(17) 0.33248(17) 0.59067(14) 0.0329(5) Uani d 1
H H12 0.6022 0.3794 0.5796 0.039 Uiso calc 1
C C13 0.74432(16) 0.33788(16) 0.55426(12) 0.0274(5) Uani d 1
C C14 0.82829(16) 0.26092(16) 0.56725(12) 0.0273(4) Uani d 1
C C15 0.93950(17) 0.29838(18) 0.54945(13) 0.0336(5) Uani d 1
H H15A 0.9676 0.3323 0.5923 0.040 Uiso calc 1
H H15B 0.9847 0.2414 0.5397 0.040 Uiso calc 1
C C16 0.94485(18) 0.36783(19) 0.48508(14) 0.0356(5) Uani d 1
H H16A 0.9268 0.3315 0.4407 0.043 Uiso calc 1
H H16B 1.0169 0.3921 0.4799 0.043 Uiso calc 1
C C17 0.87087(17) 0.45539(18) 0.49318(13) 0.0331(5) Uani d 1
C C18 0.75794(17) 0.41645(17) 0.49728(13) 0.0304(5) Uani d 1
H H18 0.7129 0.4726 0.5117 0.036 Uiso calc 1
C C19 0.71744(17) 0.37979(18) 0.42417(13) 0.0327(5) Uani d 1
H H19A 0.7583 0.3220 0.4093 0.039 Uiso calc 1
H H19B 0.6441 0.3592 0.4295 0.039 Uiso calc 1
C C20 0.72453(18) 0.45806(19) 0.36519(13) 0.0346(5) Uani d 1
C C21 0.83798(19) 0.4914(2) 0.35856(14) 0.0398(6) Uani d 1
H H21A 0.8807 0.4363 0.3409 0.048 Uiso calc 1
H H21B 0.8425 0.5447 0.3227 0.048 Uiso calc 1
C C22 0.88161(19) 0.52706(19) 0.43020(15) 0.0401(6) Uani d 1
H H22A 0.8460 0.5886 0.4433 0.048 Uiso calc 1
H H22B 0.9562 0.5423 0.4236 0.048 Uiso calc 1
C C24 0.7892(2) -0.0093(3) 0.86776(15) 0.0526(8) Uani d 1
H H24A 0.7291 0.0295 0.8829 0.079 Uiso calc 1
H H24B 0.8524 0.0301 0.8722 0.079 Uiso calc 1
H H24C 0.7950 -0.0673 0.8984 0.079 Uiso calc 1
C C23 0.8578(2) -0.1188(2) 0.7717(2) 0.0545(8) Uani d 1
H H23A 0.9268 -0.0936 0.7838 0.082 Uiso calc 1
H H23B 0.8552 -0.1347 0.7202 0.082 Uiso calc 1
H H23C 0.8439 -0.1778 0.8000 0.082 Uiso calc 1
C C25 0.6878(2) 0.1845(2) 0.79958(13) 0.0409(6) Uani d 1
H H25A 0.6512 0.2452 0.7880 0.061 Uiso calc 1
H H25B 0.7581 0.1997 0.8165 0.061 Uiso calc 1
H H25C 0.6500 0.1495 0.8374 0.061 Uiso calc 1
C C26 0.8385(2) 0.3136(2) 0.70017(13) 0.0378(5) Uani d 1
H H26A 0.8478 0.2891 0.7493 0.057 Uiso calc 1
H H26B 0.7779 0.3569 0.6986 0.057 Uiso calc 1
H H26C 0.9006 0.3498 0.6854 0.057 Uiso calc 1
C C27 0.8048(2) 0.17678(18) 0.51343(13) 0.0354(5) Uani d 1
H H27A 0.7300 0.1635 0.5130 0.053 Uiso calc 1
H H27B 0.8423 0.1179 0.5283 0.053 Uiso calc 1
H H27C 0.8274 0.1959 0.4650 0.053 Uiso calc 1
C C28 0.8964(2) 0.5116(2) 0.56228(16) 0.0442(6) Uani d 1
H H28A 0.8824 0.4701 0.6042 0.066 Uiso calc 1
H H28B 0.8533 0.5705 0.5649 0.066 Uiso calc 1
H H28C 0.9700 0.5302 0.5620 0.066 Uiso calc 1
C C29 0.6894(2) 0.4154(2) 0.29241(14) 0.0406(6) Uani d 1
H H29A 0.6176 0.3921 0.2965 0.061 Uiso calc 1
H H29B 0.7349 0.3609 0.2792 0.061 Uiso calc 1
H H29C 0.6933 0.4662 0.2553 0.061 Uiso calc 1
C C30 0.6546(2) 0.54522(19) 0.38143(13) 0.0364(5) Uani d 1
C C31 0.4901(2) 0.5939(2) 0.42854(19) 0.0516(7) Uani d 1
H H31A 0.4190 0.5710 0.4172 0.062 Uiso calc 1
H H31B 0.5045 0.6523 0.3987 0.062 Uiso calc 1
C C32 0.4964(2) 0.6209(2) 0.5071(2) 0.0550(8) Uani d 1
H H32A 0.4368 0.6637 0.5191 0.066 Uiso calc 1
H H32B 0.4898 0.5608 0.5364 0.066 Uiso calc 1
C C33 0.6019(3) 0.6775(3) 0.60549(18) 0.0643(9) Uani d 1
H H33A 0.6015 0.6111 0.6265 0.077 Uiso calc 1
H H33B 0.5417 0.7137 0.6252 0.077 Uiso calc 1
C C34 0.6992(4) 0.7281(3) 0.6259(2) 0.0784(13) Uani d 1
H H34A 0.7034 0.7322 0.6790 0.094 Uiso calc 1
H H34B 0.7592 0.6893 0.6088 0.094 Uiso calc 1
C C35 0.6954(4) 0.8181(3) 0.5207(2) 0.0730(11) Uani d 1
H H35A 0.7553 0.7816 0.5009 0.088 Uiso calc 1
H H35B 0.6972 0.8848 0.5003 0.088 Uiso calc 1
C C36 0.5966(3) 0.7687(2) 0.49781(18) 0.0533(7) Uani d 1
H H36A 0.5362 0.8068 0.5150 0.064 Uiso calc 1
H H36B 0.5934 0.7658 0.4446 0.064 Uiso calc 1

loop_
_atom_site_aniso_label
_atom_site_aniso_U_11
_atom_site_aniso_U_22
_atom_site_aniso_U_33
_atom_site_aniso_U_12
_atom_site_aniso_U_13
_atom_site_aniso_U_23
O1 0.102(2) 0.0663(15) 0.0596(14) 0.0007(15) -0.0148(14) -0.0175(13)
O3 0.0340(9) 0.0529(11) 0.0577(11) -0.0136(8) -0.0102(8) 0.0256(10)
O11 0.0283(8) 0.0441(10) 0.0605(12) 0.0082(7) 0.0156(8) 0.0080(9)
O30 0.0321(9) 0.0384(9) 0.0604(12) 0.0019(7) -0.0014(9) -0.0001(9)
O31 0.0588(12) 0.0384(10) 0.0464(10) 0.0005(9) 0.0061(9) 0.0099(8)
N1 0.0477(12) 0.0450(12) 0.0435(12) 0.0066(11) 0.0076(10) 0.0035(11)
C1 0.0203(9) 0.0370(12) 0.0394(12) -0.0036(9) -0.0017(9) 0.0021(11)
C2 0.0265(10) 0.0426(13) 0.0389(13) -0.0089(10) -0.0005(9) 0.0016(11)
C3 0.0308(11) 0.0380(12) 0.0370(12) -0.0076(10) -0.0063(10) 0.0080(11)
C4 0.0283(11) 0.0477(14) 0.0363(12) -0.0081(10) -0.0063(10) 0.0142(11)
C5 0.0219(10) 0.0400(12) 0.0294(10) -0.0029(9) -0.0030(8) 0.0057(10)
C6 0.0225(10) 0.0534(15) 0.0442(14) -0.0067(10) -0.0061(10) 0.0170(13)
C7 0.0194(10) 0.0467(14) 0.0435(13) 0.0017(10) 0.0002(9) 0.0138(12)
C8 0.0201(9) 0.0336(11) 0.0271(10) -0.0016(8) 0.0002(8) 0.0004(9)
C9 0.0200(9) 0.0293(10) 0.0269(10) 0.0003(8) 0.0006(8) -0.0037(9)
C10 0.0231(10) 0.0344(11) 0.0286(10) -0.0062(9) 0.0016(8) -0.0023(9)
C11 0.0224(10) 0.0335(11) 0.0399(12) 0.0013(9) 0.0031(9) -0.0039(10)
C12 0.0231(10) 0.0313(11) 0.0442(13) 0.0049(9) 0.0024(9) 0.0018(10)
C13 0.0236(9) 0.0270(10) 0.0316(11) -0.0002(8) -0.0016(8) -0.0028(9)
C14 0.0219(9) 0.0313(11) 0.0287(10) 0.0028(9) 0.0022(8) -0.0011(9)
C15 0.0216(10) 0.0411(13) 0.0380(13) 0.0026(9) 0.0046(9) 0.0064(11)
C16 0.0229(10) 0.0424(13) 0.0415(13) 0.0015(9) 0.0034(10) 0.0061(11)
C17 0.0266(10) 0.0334(11) 0.0394(12) -0.0038(9) 0.0006(9) 0.0030(11)
C18 0.0257(10) 0.0283(10) 0.0373(12) 0.0010(9) -0.0002(9) 0.0014(10)
C19 0.0271(10) 0.0333(11) 0.0376(12) -0.0011(9) -0.0017(9) 0.0040(10)
C20 0.0302(11) 0.0376(12) 0.0361(12) -0.0012(10) -0.0002(10) 0.0061(10)
C21 0.0309(12) 0.0458(14) 0.0427(13) -0.0029(11) 0.0032(11) 0.0119(12)
C22 0.0300(11) 0.0400(13) 0.0504(15) -0.0068(10) -0.0016(11) 0.0084(12)
C24 0.0466(15) 0.073(2) 0.0382(14) -0.0285(15) -0.0164(12) 0.0202(14)
C23 0.0318(12) 0.0584(17) 0.073(2) 0.0058(12) -0.0005(13) 0.0321(16)
C25 0.0462(13) 0.0456(14) 0.0309(11) -0.0136(12) 0.0097(11) -0.0071(11)
C26 0.0380(12) 0.0442(13) 0.0312(11) -0.0136(11) -0.0003(10) -0.0033(11)
C27 0.0438(13) 0.0323(11) 0.0301(11) 0.0051(10) 0.0041(10) -0.0007(10)
C28 0.0410(13) 0.0403(14) 0.0513(15) -0.0068(11) -0.0053(12) -0.0023(13)
C29 0.0407(12) 0.0442(14) 0.0368(13) -0.0007(11) 0.0023(11) 0.0037(11)
C30 0.0400(12) 0.0380(13) 0.0313(11) -0.0021(11) -0.0049(10) 0.0062(10)
C31 0.0343(13) 0.0474(15) 0.073(2) 0.0043(12) -0.0062(13) -0.0056(15)
C32 0.0418(14) 0.0516(16) 0.072(2) 0.0044(13) 0.0165(15) -0.0002(16)
C33 0.098(3) 0.0476(16) 0.0469(17) 0.0147(18) 0.0105(17) 0.0026(14)
C34 0.116(3) 0.059(2) 0.060(2) 0.031(2) -0.031(2) -0.0194(17)
C35 0.092(3) 0.070(2) 0.0564(19) -0.027(2) 0.0067(19) -0.0109(18)
C36 0.0649(18) 0.0475(16) 0.0474(16) 0.0018(14) -0.0003(14) 0.0025(14)

loop_
_atom_type_symbol
_atom_type_description
_atom_type_scat_dispersion_real
_atom_type_scat_dispersion_imag
_atom_type_scat_source
C C 0.0181 0.0091 'International Tables Vol C Tables 4.2.6.8 and 6.1.1.4'
H H 0.0000 0.0000 'International Tables Vol C Tables 4.2.6.8 and 6.1.1.4'
N N 0.0311 0.0180 'International Tables Vol C Tables 4.2.6.8 and 6.1.1.4'
O O 0.0492 0.0322 'International Tables Vol C Tables 4.2.6.8 and 6.1.1.4'

loop_
_geom_angle_atom_site_label_1
_geom_angle_atom_site_label_2
_geom_angle_atom_site_label_3
_geom_angle
C35 O1 C34 109.0(3)
C3 O3 H3 109.5
C30 O30 C31 117.6(2)
C36 N1 C32 111.8(3)
C36 N1 C33 108.1(3)
C32 N1 C33 110.9(3)
C2 C1 C10 113.04(19)
C2 C1 H1A 109.0
C10 C1 H1A 109.0
C2 C1 H1B 109.0
C10 C1 H1B 109.0
H1A C1 H1B 107.8
C3 C2 C1 111.2(2)
C3 C2 H2A 109.4
C1 C2 H2A 109.4
C3 C2 H2B 109.4
C1 C2 H2B 109.4
H2A C2 H2B 108.0
O3 C3 C2 112.1(2)
O3 C3 C4 108.63(18)
C2 C3 C4 113.3(2)
O3 C3 H3A 107.5
C2 C3 H3A 107.5
C4 C3 H3A 107.5
C24 C4 C3 110.9(2)
C24 C4 C23 108.2(2)
C3 C4 C23 107.0(2)
C24 C4 C5 114.4(2)
C3 C4 C5 107.12(18)
C23 C4 C5 108.9(2)
C6 C5 C4 113.53(19)
C6 C5 C10 110.8(2)
C4 C5 C10 117.01(19)
C6 C5 H5 104.7
C4 C5 H5 104.7
C10 C5 H5 104.7
C7 C6 C5 110.14(19)
C7 C6 H6A 109.6
C5 C6 H6A 109.6
C7 C6 H6B 109.6
C5 C6 H6B 109.6
H6A C6 H6B 108.1
C6 C7 C8 113.8(2)
C6 C7 H7A 108.8
C8 C7 H7A 108.8
C6 C7 H7B 108.8
C8 C7 H7B 108.8
H7A C7 H7B 107.7
C7 C8 C26 107.37(19)
C7 C8 C9 110.44(18)
C26 C8 C9 110.02(18)
C7 C8 C14 109.77(18)
C26 C8 C14 111.00(19)
C9 C8 C14 108.26(16)
C11 C9 C8 108.24(18)
C11 C9 C10 115.80(18)
C8 C9 C10 117.96(17)
C11 C9 H9 104.4
C8 C9 H9 104.4
C10 C9 H9 104.4
C25 C10 C1 108.58(18)
C25 C10 C5 114.1(2)
C1 C10 C5 107.31(18)
C25 C10 C9 112.34(18)
C1 C10 C9 108.63(18)
C5 C10 C9 105.68(17)
O11 C11 C12 119.9(2)
O11 C11 C9 122.4(2)
C12 C11 C9 117.62(18)
C13 C12 C11 125.0(2)
C13 C12 H12 117.5
C11 C12 H12 117.5
C12 C13 C18 119.3(2)
C12 C13 C14 119.5(2)
C18 C13 C14 121.12(18)
C13 C14 C27 105.79(18)
C13 C14 C15 112.91(18)
C27 C14 C15 106.65(18)
C13 C14 C8 108.25(17)
C27 C14 C8 112.60(18)
C15 C14 C8 110.60(17)
C16 C15 C14 114.37(18)
C16 C15 H15A 108.7
C14 C15 H15A 108.7
C16 C15 H15B 108.7
C14 C15 H15B 108.7
H15A C15 H15B 107.6
C15 C16 C17 112.4(2)
C15 C16 H16A 109.1
C17 C16 H16A 109.1
C15 C16 H16B 109.1
C17 C16 H16B 109.1
H16A C16 H16B 107.9
C28 C17 C22 107.3(2)
C28 C17 C16 109.9(2)
C22 C17 C16 111.6(2)
C28 C17 C18 109.5(2)
C22 C17 C18 110.02(19)
C16 C17 C18 108.47(19)
C13 C18 C19 110.13(18)
C13 C18 C17 112.72(18)
C19 C18 C17 112.74(19)
C13 C18 H18 107.0
C19 C18 H18 107.0
C17 C18 H18 107.0
C20 C19 C18 112.42(19)
C20 C19 H19A 109.1
C18 C19 H19A 109.1
C20 C19 H19B 109.1
C18 C19 H19B 109.1
H19A C19 H19B 107.9
C30 C20 C21 110.1(2)
C30 C20 C19 111.8(2)
C21 C20 C19 108.74(19)
C30 C20 C29 107.3(2)
C21 C20 C29 108.8(2)
C19 C20 C29 110.1(2)
C22 C21 C20 112.1(2)
C22 C21 H21A 109.2
C20 C21 H21A 109.2
C22 C21 H21B 109.2
C20 C21 H21B 109.2
H21A C21 H21B 107.9
C21 C22 C17 115.3(2)
C21 C22 H22A 108.5
C17 C22 H22A 108.5
C21 C22 H22B 108.5
C17 C22 H22B 108.5
H22A C22 H22B 107.5
C4 C24 H24A 109.5
C4 C24 H24B 109.5
H24A C24 H24B 109.5
C4 C24 H24C 109.5
H24A C24 H24C 109.5
H24B C24 H24C 109.5
C4 C23 H23A 109.5
C4 C23 H23B 109.5
H23A C23 H23B 109.5
C4 C23 H23C 109.5
H23A C23 H23C 109.5
H23B C23 H23C 109.5
C10 C25 H25A 109.5
C10 C25 H25B 109.5
H25A C25 H25B 109.5
C10 C25 H25C 109.5
H25A C25 H25C 109.5
H25B C25 H25C 109.5
C8 C26 H26A 109.5
C8 C26 H26B 109.5
H26A C26 H26B 109.5
C8 C26 H26C 109.5
H26A C26 H26C 109.5
H26B C26 H26C 109.5
C14 C27 H27A 109.5
C14 C27 H27B 109.5
H27A C27 H27B 109.5
C14 C27 H27C 109.5
H27A C27 H27C 109.5
H27B C27 H27C 109.5
C17 C28 H28A 109.5
C17 C28 H28B 109.5
H28A C28 H28B 109.5
C17 C28 H28C 109.5
H28A C28 H28C 109.5
H28B C28 H28C 109.5
C20 C29 H29A 109.5
C20 C29 H29B 109.5
H29A C29 H29B 109.5
C20 C29 H29C 109.5
H29A C29 H29C 109.5
H29B C29 H29C 109.5
O31 C30 O30 123.0(2)
O31 C30 C20 124.8(2)
O30 C30 C20 112.1(2)
O30 C31 C32 111.0(2)
O30 C31 H31A 109.4
C32 C31 H31A 109.4
O30 C31 H31B 109.4
C32 C31 H31B 109.4
H31A C31 H31B 108.0
N1 C32 C31 114.0(2)
N1 C32 H32A 108.7
C31 C32 H32A 108.7
N1 C32 H32B 108.7
C31 C32 H32B 108.7
H32A C32 H32B 107.6
N1 C33 C34 110.9(3)
N1 C33 H33A 109.5
C34 C33 H33A 109.5
N1 C33 H33B 109.5
C34 C33 H33B 109.5
H33A C33 H33B 108.0
O1 C34 C33 112.4(3)
O1 C34 H34A 109.1
C33 C34 H34A 109.1
O1 C34 H34B 109.1
C33 C34 H34B 109.1
H34A C34 H34B 107.9
O1 C35 C36 112.6(3)
O1 C35 H35A 109.1
C36 C35 H35A 109.1
O1 C35 H35B 109.1
C36 C35 H35B 109.1
H35A C35 H35B 107.8
N1 C36 C35 110.1(3)
N1 C36 H36A 109.6
C35 C36 H36A 109.6
N1 C36 H36B 109.6
C35 C36 H36B 109.6
H36A C36 H36B 108.1

loop_
_geom_bond_atom_site_label_1
_geom_bond_atom_site_label_2
_geom_bond_distance
O1 C35 1.412(4)
O1 C34 1.425(5)
O3 C3 1.431(3)
O3 H3 0.8400
O11 C11 1.226(3)
O30 C30 1.343(3)
O30 C31 1.445(3)
O31 C30 1.203(3)
N1 C36 1.450(4)
N1 C32 1.456(4)
N1 C33 1.463(4)
C1 C2 1.527(3)
C1 C10 1.547(3)
C1 H1A 0.9900
C1 H1B 0.9900
C2 C3 1.510(4)
C2 H2A 0.9900
C2 H2B 0.9900
C3 C4 1.540(3)
C3 H3A 1.0000
C4 C24 1.536(4)
C4 C23 1.540(4)
C4 C5 1.560(3)
C5 C6 1.531(3)
C5 C10 1.560(3)
C5 H5 1.0000
C6 C7 1.527(3)
C6 H6A 0.9900
C6 H6B 0.9900
C7 C8 1.538(3)
C7 H7A 0.9900
C7 H7B 0.9900
C8 C26 1.541(3)
C8 C9 1.559(3)
C8 C14 1.583(3)
C9 C11 1.527(3)
C9 C10 1.570(3)
C9 H9 1.0000
C10 C25 1.543(3)
C11 C12 1.462(3)
C12 C13 1.344(3)
C12 H12 0.9500
C13 C18 1.519(3)
C13 C14 1.529(3)
C14 C27 1.555(3)
C14 C15 1.556(3)
C15 C16 1.529(3)
C15 H15A 0.9900
C15 H15B 0.9900
C16 C17 1.539(3)
C16 H16A 0.9900
C16 H16B 0.9900
C17 C28 1.532(4)
C17 C22 1.533(3)
C17 C18 1.550(3)
C18 C19 1.539(3)
C18 H18 1.0000
C19 C20 1.535(3)
C19 H19A 0.9900
C19 H19B 0.9900
C20 C30 1.525(4)
C20 C21 1.535(3)
C20 C29 1.540(4)
C21 C22 1.524(4)
C21 H21A 0.9900
C21 H21B 0.9900
C22 H22A 0.9900
C22 H22B 0.9900
C24 H24A 0.9800
C24 H24B 0.9800
C24 H24C 0.9800
C23 H23A 0.9800
C23 H23B 0.9800
C23 H23C 0.9800
C25 H25A 0.9800
C25 H25B 0.9800
C25 H25C 0.9800
C26 H26A 0.9800
C26 H26B 0.9800
C26 H26C 0.9800
C27 H27A 0.9800
C27 H27B 0.9800
C27 H27C 0.9800
C28 H28A 0.9800
C28 H28B 0.9800
C28 H28C 0.9800
C29 H29A 0.9800
C29 H29B 0.9800
C29 H29C 0.9800
C31 C32 1.508(5)
C31 H31A 0.9900
C31 H31B 0.9900
C32 H32A 0.9900
C32 H32B 0.9900
C33 C34 1.480(6)
C33 H33A 0.9900
C33 H33B 0.9900
C34 H34A 0.9900
C34 H34B 0.9900
C35 C36 1.502(5)
C35 H35A 0.9900
C35 H35B 0.9900
C36 H36A 0.9900
C36 H36B 0.9900

loop_
_geom_hbond_atom_site_label_D
_geom_hbond_atom_site_label_H
_geom_hbond_atom_site_label_A
_geom_hbond_site_symmetry_A
_geom_hbond_distance_DH
_geom_hbond_distance_HA
_geom_hbond_distance_DA
_geom_hbond_angle_DHA
O3 H3 O11 4_646 0.84 1.95 2.790(2) 173

loop_
_geom_torsion_atom_site_label_1
_geom_torsion_atom_site_label_2
_geom_torsion_atom_site_label_3
_geom_torsion_atom_site_label_4
_geom_torsion
C10 C1 C2 C3 -57.7(3)
C1 C2 C3 O3 -178.2(2)
C1 C2 C3 C4 58.5(3)
O3 C3 C4 C24 -53.7(3)
C2 C3 C4 C24 71.6(3)
O3 C3 C4 C23 64.1(3)
C2 C3 C4 C23 -170.6(2)
O3 C3 C4 C5 -179.2(2)
C2 C3 C4 C5 -53.9(3)
C24 C4 C5 C6 60.6(3)
C3 C4 C5 C6 -176.0(2)
C23 C4 C5 C6 -60.7(3)
C24 C4 C5 C10 -70.5(3)
C3 C4 C5 C10 52.9(3)
C23 C4 C5 C10 168.3(2)
C4 C5 C6 C7 161.3(2)
C10 C5 C6 C7 -64.7(3)
C5 C6 C7 C8 56.9(3)
C6 C7 C8 C26 74.2(3)
C6 C7 C8 C9 -45.8(3)
C6 C7 C8 C14 -165.1(2)
C7 C8 C9 C11 179.27(19)
C26 C8 C9 C11 60.9(2)
C14 C8 C9 C11 -60.5(2)
C7 C8 C9 C10 45.3(3)
C26 C8 C9 C10 -73.0(2)
C14 C8 C9 C10 165.54(18)
C2 C1 C10 C25 -71.2(3)
C2 C1 C10 C5 52.6(3)
C2 C1 C10 C9 166.40(19)
C6 C5 C10 C25 -64.5(2)
C4 C5 C10 C25 67.9(3)
C6 C5 C10 C1 175.23(19)
C4 C5 C10 C1 -52.5(3)
C6 C5 C10 C9 59.4(2)
C4 C5 C10 C9 -168.25(19)
C11 C9 C10 C25 -57.1(3)
C8 C9 C10 C25 73.4(2)
C11 C9 C10 C1 63.0(2)
C8 C9 C10 C1 -166.43(18)
C11 C9 C10 C5 177.90(18)
C8 C9 C10 C5 -51.5(2)
C8 C9 C11 O11 -149.0(2)
C10 C9 C11 O11 -14.0(3)
C8 C9 C11 C12 32.0(3)
C10 C9 C11 C12 167.1(2)
O11 C11 C12 C13 178.2(2)
C9 C11 C12 C13 -2.8(4)
C11 C12 C13 C18 179.1(2)
C11 C12 C13 C14 3.2(4)
C12 C13 C14 C27 88.7(2)
C18 C13 C14 C27 -87.2(2)
C12 C13 C14 C15 -155.0(2)
C18 C13 C14 C15 29.1(3)
C12 C13 C14 C8 -32.2(3)
C18 C13 C14 C8 151.92(19)
C7 C8 C14 C13 -178.50(18)
C26 C8 C14 C13 -60.0(2)
C9 C8 C14 C13 60.9(2)
C7 C8 C14 C27 64.9(2)
C26 C8 C14 C27 -176.56(18)
C9 C8 C14 C27 -55.7(2)
C7 C8 C14 C15 -54.3(2)
C26 C8 C14 C15 64.2(2)
C9 C8 C14 C15 -174.93(18)
C13 C14 C15 C16 -35.7(3)
C27 C14 C15 C16 80.0(2)
C8 C14 C15 C16 -157.2(2)
C14 C15 C16 C17 54.4(3)
C15 C16 C17 C28 57.9(3)
C15 C16 C17 C22 176.9(2)
C15 C16 C17 C18 -61.7(3)
C12 C13 C18 C19 -87.6(3)
C14 C13 C18 C19 88.3(2)
C12 C13 C18 C17 145.6(2)
C14 C13 C18 C17 -38.6(3)
C28 C17 C18 C13 -67.6(3)
C22 C17 C18 C13 174.7(2)
C16 C17 C18 C13 52.3(3)
C28 C17 C18 C19 166.9(2)
C22 C17 C18 C19 49.2(3)
C16 C17 C18 C19 -73.2(2)
C13 C18 C19 C20 177.30(18)
C17 C18 C19 C20 -55.9(3)
C18 C19 C20 C30 -64.4(3)
C18 C19 C20 C21 57.4(3)
C18 C19 C20 C29 176.5(2)
C30 C20 C21 C22 67.3(3)
C19 C20 C21 C22 -55.5(3)
C29 C20 C21 C22 -175.4(2)
C20 C21 C22 C17 53.6(3)
C28 C17 C22 C21 -167.9(2)
C16 C17 C22 C21 71.6(3)
C18 C17 C22 C21 -48.9(3)
C31 O30 C30 O31 -2.4(4)
C31 O30 C30 C20 -179.4(2)
C21 C20 C30 O31 24.0(4)
C19 C20 C30 O31 145.0(2)
C29 C20 C30 O31 -94.2(3)
C21 C20 C30 O30 -159.0(2)
C19 C20 C30 O30 -38.0(3)
C29 C20 C30 O30 82.7(2)
C30 O30 C31 C32 -98.1(3)
C36 N1 C32 C31 70.4(3)
C33 N1 C32 C31 -169.0(3)
O30 C31 C32 N1 68.8(3)
C36 N1 C33 C34 -57.2(4)
C32 N1 C33 C34 180.0(3)
C35 O1 C34 C33 -56.6(5)
N1 C33 C34 O1 58.3(4)
C34 O1 C35 C36 56.7(5)
C32 N1 C36 C35 179.0(3)
C33 N1 C36 C35 56.7(4)
O1 C35 C36 N1 -58.7(4)

_cod_database_fobs_code 2107640
